data_4324974
loop_
_publ_author_name
'Avijita Jain'
'Sheri Lense'
'John C. Linehan'
'Simone Raugei'
'Herman Cho'
'Daniel L. DuBois'
'Wendy J. Shaw'

_publ_section_title
;
 Incorporating Peptides in the Outer-Coordination Sphere of Bioinspired
 Electrocatalysts for Hydrogen Production
;
_journal_name_full 'Inorganic Chemistry'
_journal_page_first 4073
_journal_page_last 4085
_journal_paper_doi 10.1021/ic1025872
_journal_volume 50
_journal_year 2011
_chemical_formula_moiety 'C72 H80 B2 F8 N5 Ni O8.50 P4'
_chemical_formula_sum 'C72 H80 B2 F8 N5 Ni O8.5 P4'
_chemical_formula_weight 1507.62
_chemical_name_systematic
; 
 ? 
;
_space_group_IT_number 34
_symmetry_cell_setting orthorhombic
_symmetry_space_group_name_Hall 'P 2 -2n'
_symmetry_space_group_name_H-M 'P n n 2'
_atom_sites_solution_hydrogens geom
_atom_sites_solution_primary direct
_atom_sites_solution_secondary difmap
_audit_creation_method SHELXL-97
_cell_angle_alpha 90.00
_cell_angle_beta 90.00
_cell_angle_gamma 90.00
_cell_formula_units_Z 2
_cell_length_a 15.136(3)
_cell_length_b 16.413(3)
_cell_length_c 14.909(3)
_cell_measurement_reflns_used 9911
_cell_measurement_temperature 100(2)
_cell_measurement_theta_max 25.57
_cell_measurement_theta_min 2.48
_cell_volume 3703.8(12)
_computing_cell_refinement 'Bruker SAINT'
_computing_data_collection 'Bruker APEX2'
_computing_data_reduction 'Bruker SAINT'
_computing_molecular_graphics 'Bruker SHELXTL'
_computing_publication_material 'Bruker SHELXTL'
_computing_structure_refinement 'SHELXL-97 (Sheldrick, 2008)'
_computing_structure_solution 'SHELXS-97 (Sheldrick, 2008)'
_diffrn_ambient_temperature 100(2)
_diffrn_measured_fraction_theta_full 0.993
_diffrn_measured_fraction_theta_max 0.993
_diffrn_measurement_device_type 'Bruker APEX-II CCD'
_diffrn_measurement_method '\f and \w scans'
_diffrn_radiation_monochromator graphite
_diffrn_radiation_source 'fine-focus sealed tube'
_diffrn_radiation_type MoK\a
_diffrn_radiation_wavelength 0.71073
_diffrn_reflns_av_R_equivalents 0.0953
_diffrn_reflns_av_sigmaI/netI 0.1152
_diffrn_reflns_limit_h_max 15
_diffrn_reflns_limit_h_min -20
_diffrn_reflns_limit_k_max 22
_diffrn_reflns_limit_k_min -22
_diffrn_reflns_limit_l_max 20
_diffrn_reflns_limit_l_min -14
_diffrn_reflns_number 54868
_diffrn_reflns_theta_full 29.51
_diffrn_reflns_theta_max 29.51
_diffrn_reflns_theta_min 1.83
_exptl_absorpt_coefficient_mu 0.426
_exptl_absorpt_correction_T_max 0.9790
_exptl_absorpt_correction_T_min 0.9350
_exptl_absorpt_correction_type multi-scan
_exptl_absorpt_process_details sadabs
_exptl_crystal_colour orange
_exptl_crystal_density_diffrn 1.352
_exptl_crystal_description block
_exptl_crystal_F_000 1570
_exptl_crystal_size_max 0.16
_exptl_crystal_size_mid 0.05
_exptl_crystal_size_min 0.05
_refine_diff_density_max 0.794
_refine_diff_density_min -0.551
_refine_diff_density_rms 0.100
_refine_ls_abs_structure_details 'Flack H D (1983), Acta Cryst. A39, 876-881'
_refine_ls_abs_structure_Flack 0.03(3)
_refine_ls_extinction_method none
_refine_ls_goodness_of_fit_ref 1.066
_refine_ls_hydrogen_treatment constr
_refine_ls_matrix_type full
_refine_ls_number_parameters 412
_refine_ls_number_reflns 9092
_refine_ls_number_restraints 7
_refine_ls_restrained_S_all 1.067
_refine_ls_R_factor_all 0.1539
_refine_ls_R_factor_gt 0.0847
_refine_ls_shift/su_max 0.000
_refine_ls_shift/su_mean 0.000
_refine_ls_structure_factor_coef Fsqd
_refine_ls_weighting_details 'calc w=1/[\s^2^(Fo^2^)+(0.0885P)^2^+9.7072P] where P=(Fo^2^+2Fc^2^)/3'
_refine_ls_weighting_scheme calc
_refine_ls_wR_factor_gt 0.2007
_refine_ls_wR_factor_ref 0.2294
_reflns_number_gt 5450
_reflns_number_total 9092
_reflns_threshold_expression >2sigma(I)
_cod_data_source_file ic1025872_si_002.cif
_cod_data_source_block sl13b1_2s
_cod_original_cell_volume 3703.9(11)
_cod_original_formula_sum 'C72 H80 B2 F8 N5 Ni O8.50 P4'
_cod_database_code 4324974

loop_
_symmetry_equiv_pos_as_xyz
'x, y, z'
'-x, -y, z'
'x+1/2, -y+1/2, z+1/2'
'-x+1/2, y+1/2, z+1/2'

loop_
_atom_site_label
_atom_site_type_symbol
_atom_site_fract_x
_atom_site_fract_y
_atom_site_fract_z
_atom_site_U_iso_or_equiv
_atom_site_adp_type
_atom_site_occupancy
_atom_site_symmetry_multiplicity
_atom_site_calc_flag
_atom_site_refinement_flags
_atom_site_disorder_assembly
_atom_site_disorder_group
B1 B 0.8272(8) 0.1683(7) 0.0559(7) 0.056(3) Uani 1 1 d . . .
C1 C 0.6769(4) 0.3680(4) 0.3150(5) 0.0297(15) Uani 1 1 d . . .
C2 C 0.7014(6) 0.4149(6) 0.3897(6) 0.054(2) Uani 1 1 d . . .
H2A H 0.6622 0.4555 0.4117 0.065 Uiso 1 1 calc R . .
C3 C 0.7818(7) 0.4028(7) 0.4316(7) 0.071(3) Uani 1 1 d . . .
H3A H 0.7982 0.4337 0.4829 0.085 Uiso 1 1 calc R . .
C4 C 0.8386(6) 0.3428(6) 0.3957(6) 0.059(2) Uani 1 1 d . . .
H4A H 0.8930 0.3320 0.4251 0.071 Uiso 1 1 calc R . .
C5 C 0.8179(5) 0.3000(4) 0.3199(6) 0.046(2) Uani 1 1 d . . .
H5A H 0.8592 0.2624 0.2955 0.055 Uiso 1 1 calc R . .
C6 C 0.7361(4) 0.3114(4) 0.2785(7) 0.0386(17) Uani 1 1 d . . .
H6A H 0.7209 0.2813 0.2264 0.046 Uiso 1 1 calc R . .
C7 C 0.2840(4) 0.4792(4) 0.1771(6) 0.040(2) Uani 1 1 d . . .
C8 C 0.2749(6) 0.5217(4) 0.0968(6) 0.046(2) Uani 1 1 d . . .
H8A H 0.3237 0.5265 0.0569 0.055 Uiso 1 1 calc R . .
C9 C 0.1935(6) 0.5576(5) 0.0749(6) 0.050(2) Uani 1 1 d . . .
H9A H 0.1871 0.5864 0.0200 0.060 Uiso 1 1 calc R . .
C10 C 0.1237(6) 0.5512(6) 0.1322(9) 0.071(3) Uani 1 1 d . . .
H10A H 0.0688 0.5758 0.1170 0.086 Uiso 1 1 calc R . .
C11 C 0.1319(5) 0.5094(5) 0.2121(8) 0.057(2) Uani 1 1 d . . .
H11A H 0.0828 0.5047 0.2514 0.068 Uiso 1 1 calc R . .
C12 C 0.2136(5) 0.4736(4) 0.2352(6) 0.045(2) Uani 1 1 d . . .
H12A H 0.2199 0.4457 0.2906 0.054 Uiso 1 1 calc R . .
C13 C 0.5745(5) 0.3372(4) 0.1514(5) 0.0324(16) Uani 1 1 d . . .
H13A H 0.6373 0.3370 0.1328 0.039 Uiso 1 1 calc R . .
H13B H 0.5538 0.2799 0.1525 0.039 Uiso 1 1 calc R . .
C14 C 0.4256(5) 0.3819(5) 0.1009(6) 0.048(2) Uani 1 1 d . . .
H14A H 0.4055 0.3245 0.1013 0.058 Uiso 1 1 calc R . .
H14B H 0.3957 0.4096 0.0503 0.058 Uiso 1 1 calc R . .
C15 C 0.5435(4) 0.3622(4) -0.0071(3) 0.0322(16) Uani 1 1 d GD . .
C16 C 0.6047(5) 0.3023(4) -0.0291(4) 0.041(3) Uiso 0.50 1 d PG A 1
H16A H 0.6333 0.2723 0.0170 0.049 Uiso 0.50 1 calc PR A 1
C17 C 0.6241(5) 0.2864(5) -0.1185(4) 0.039(4) Uiso 0.50 1 d PG A 1
H17A H 0.6659 0.2454 -0.1335 0.047 Uiso 0.50 1 calc PR A 1
C18 C 0.5822(5) 0.3303(4) -0.1860(3) 0.049(2) Uani 1 1 d GD A .
C19 C 0.5210(6) 0.3902(5) -0.1640(4) 0.043(4) Uiso 0.50 1 d PG A 1
H19A H 0.4924 0.4202 -0.2101 0.052 Uiso 0.50 1 calc PR A 1
C20 C 0.5016(5) 0.4062(5) -0.0746(4) 0.045(4) Uiso 0.50 1 d PG A 1
H20A H 0.4598 0.4471 -0.0596 0.054 Uiso 0.50 1 calc PR A 1
C21 C 0.6044(7) 0.3063(5) -0.2858(7) 0.056(2) Uani 1 1 d . . .
H21A H 0.5773 0.3469 -0.3265 0.067 Uiso 1 1 calc R A .
H21B H 0.6692 0.3088 -0.2944 0.067 Uiso 1 1 calc R . .
C22 C 0.5723(6) 0.2221(6) -0.3123(5) 0.053(2) Uani 1 1 d . A .
H22A H 0.5862 0.1833 -0.2635 0.063 Uiso 1 1 calc R . .
H22B H 0.5073 0.2234 -0.3196 0.063 Uiso 1 1 calc R . .
C23 C 0.6128(6) 0.1925(5) -0.3968(6) 0.046(2) Uani 1 1 d . . .
C24 C 0.5032(5) 0.2994(4) 0.3272(6) 0.0393(17) Uani 1 1 d . . .
H24A H 0.5402 0.2502 0.3348 0.047 Uiso 1 1 calc R . .
H24B H 0.4862 0.3196 0.3873 0.047 Uiso 1 1 calc R . .
C25 C 0.3533(4) 0.3430(4) 0.2749(7) 0.0443(18) Uani 1 1 d . . .
H25A H 0.3408 0.3604 0.3373 0.053 Uiso 1 1 calc R . .
H25B H 0.2983 0.3202 0.2491 0.053 Uiso 1 1 calc R . .
C26 C 0.3965(4) 0.1958(3) 0.2670(4) 0.0322(13) Uiso 1 1 d GD . .
C27 C 0.3319(5) 0.1764(3) 0.2043(5) 0.038(5) Uiso 0.50 1 d PG B 1
H27A H 0.3048 0.2182 0.1700 0.045 Uiso 0.50 1 calc PR B 1
C28 C 0.3069(5) 0.0956(4) 0.1919(5) 0.040(6) Uiso 0.50 1 d PG B 1
H28A H 0.2627 0.0823 0.1491 0.048 Uiso 0.50 1 calc PR B 1
C29 C 0.3466(4) 0.0344(3) 0.2421(4) 0.0445(19) Uiso 1 1 d GD B .
C30 C 0.4112(5) 0.0539(3) 0.3048(5) 0.033(3) Uiso 0.50 1 d PG B 1
H30A H 0.4383 0.0120 0.3391 0.040 Uiso 0.50 1 calc PR B 1
C31 C 0.4362(5) 0.1346(3) 0.3172(5) 0.028(3) Uiso 0.50 1 d PG B 1
H31A H 0.4804 0.1479 0.3600 0.034 Uiso 0.50 1 calc PR B 1
C32 C 0.3116(8) -0.0544(5) 0.2299(7) 0.070(3) Uani 1 1 d . . .
H32A H 0.2850 -0.0584 0.1694 0.084 Uiso 1 1 calc R B .
H32B H 0.3631 -0.0916 0.2312 0.084 Uiso 1 1 calc R . .
C33 C 0.2475(7) -0.0839(5) 0.2941(7) 0.072(3) Uani 1 1 d . B .
H33A H 0.2135 -0.1286 0.2659 0.086 Uiso 1 1 calc R . .
H33B H 0.2056 -0.0392 0.3075 0.086 Uiso 1 1 calc R . .
C34 C 0.2861(6) -0.1150(4) 0.3825(6) 0.047(2) Uani 1 1 d . . .
C35 C 0.5000 0.5000 0.4832(8) 0.042(2) Uani 1 2 d S . .
C36 C 0.5000 0.5000 0.5807(6) 0.059(4) Uani 1 2 d S . .
H36A H 0.4452 0.4753 0.6026 0.089 Uiso 0.50 1 calc PR . .
H36B H 0.5042 0.5562 0.6026 0.089 Uiso 0.50 1 calc PR . .
H36C H 0.5506 0.4686 0.6026 0.089 Uiso 0.50 1 calc PR . .
C16A C 0.6299 0.3363 -0.0376(6) 0.047(4) Uiso 0.50 1 d PRD A 2
H16B H 0.6744 0.3293 0.0067 0.057 Uiso 0.50 1 calc PR C 2
C17A C 0.6530(10) 0.3207(10) -0.1256(11) 0.046(4) Uiso 0.50 1 d PD A 2
H17B H 0.7108 0.3051 -0.1436 0.056 Uiso 0.50 1 calc PR A 2
C19A C 0.5040(11) 0.3605(11) -0.1696(11) 0.044(4) Uiso 0.50 1 d PD A 2
H19B H 0.4624 0.3692 -0.2163 0.053 Uiso 0.50 1 calc PR A 2
C20A C 0.4843(11) 0.3792(11) -0.0807(8) 0.041(4) Uiso 0.50 1 d PD A 2
H20B H 0.4293 0.4045 -0.0679 0.050 Uiso 0.50 1 calc PR A 2
C27A C 0.3543(10) 0.1710(8) 0.1885(9) 0.027(3) Uiso 0.50 1 d PD B 2
H27B H 0.3466 0.2088 0.1409 0.033 Uiso 0.50 1 calc PR B 2
C28A C 0.3236(11) 0.0926(7) 0.1791(10) 0.024(4) Uiso 0.50 1 d PD B 2
H28B H 0.2870 0.0785 0.1297 0.028 Uiso 0.50 1 calc PR B 2
C30A C 0.3734(11) 0.0644(10) 0.3278(11) 0.048(4) Uiso 0.50 1 d PD B 2
H30B H 0.3691 0.0299 0.3788 0.057 Uiso 0.50 1 calc PR B 2
C31A C 0.4061(9) 0.1443(8) 0.3378(9) 0.031(3) Uiso 0.50 1 d PD B 2
H31B H 0.4338 0.1614 0.3918 0.037 Uiso 0.50 1 calc PR B 2
C1S C 0.9592(14) 0.5560(12) 0.5002(14) 0.076(6) Uiso 0.50 1 d PD . .
H1SA H 0.9177 0.5296 0.5426 0.092 Uiso 0.50 1 calc PR . .
H1SB H 1.0026 0.5886 0.5345 0.092 Uiso 0.50 1 calc PR . .
C2S C 0.9165(18) 0.6016(16) 0.4412(17) 0.101(8) Uiso 0.50 1 d PD . .
H2SA H 0.8829 0.6438 0.4729 0.151 Uiso 0.50 1 calc PR . .
H2SB H 0.8758 0.5674 0.4066 0.151 Uiso 0.50 1 calc PR . .
H2SC H 0.9590 0.6273 0.4006 0.151 Uiso 0.50 1 calc PR . .
F1 F 0.8541(6) 0.2201(4) -0.0130(5) 0.117(3) Uani 1 1 d . . .
F2 F 0.8130(4) 0.0921(3) 0.0225(4) 0.0758(17) Uani 1 1 d . . .
F3 F 0.7471(4) 0.2014(3) 0.0898(4) 0.0721(16) Uani 1 1 d . . .
F4 F 0.8853(4) 0.1656(4) 0.1283(5) 0.095(2) Uani 1 1 d . . .
N1 N 0.5222(4) 0.3831(3) 0.0842(4) 0.0325(13) Uani 1 1 d . A .
N2 N 0.4240(3) 0.2797(3) 0.2747(6) 0.0492(18) Uani 1 1 d . B .
N3 N 0.5000 0.5000 0.4049(6) 0.0341(19) Uani 1 2 d S . .
Ni1 Ni 0.5000 0.5000 0.27054(9) 0.0246(2) Uani 1 2 d S . .
O1 O 0.6938(4) 0.1946(4) -0.4120(4) 0.0535(15) Uani 1 1 d . A .
O2 O 0.5563(4) 0.1655(4) -0.4573(4) 0.0519(15) Uani 1 1 d . A .
H2 H 0.5801 0.1285 -0.4877 0.078 Uiso 1 1 calc R . .
O3 O 0.3651(4) -0.1305(3) 0.3897(4) 0.0506(15) Uani 1 1 d . B .
O4 O 0.2305(4) -0.1272(4) 0.4472(5) 0.0624(18) Uani 1 1 d . B .
H4 H 0.2566 -0.1491 0.4906 0.094 Uiso 1 1 calc R . .
O1S O 1.0000 0.5000 0.4478(12) 0.060(4) Uiso 0.50 2 d SPD . .
P1 P 0.56626(10) 0.37984(9) 0.26520(14) 0.0279(3) Uani 1 1 d . . .
P2 P 0.38979(11) 0.43136(10) 0.20809(13) 0.0309(4) Uani 1 1 d . . .

loop_
_atom_site_aniso_label
_atom_site_aniso_U_11
_atom_site_aniso_U_22
_atom_site_aniso_U_33
_atom_site_aniso_U_23
_atom_site_aniso_U_13
_atom_site_aniso_U_12
B1 0.065(7) 0.062(7) 0.041(6) 0.004(5) 0.000(5) -0.013(5)
C1 0.029(3) 0.028(3) 0.032(4) 0.006(3) -0.005(3) -0.005(3)
C2 0.043(5) 0.082(6) 0.039(5) -0.021(4) 0.002(4) 0.001(4)
C3 0.066(7) 0.097(8) 0.049(6) 0.005(6) -0.022(5) -0.021(6)
C4 0.047(5) 0.072(6) 0.059(6) 0.007(5) -0.016(5) 0.003(5)
C5 0.034(4) 0.022(3) 0.082(6) 0.007(4) -0.015(4) 0.004(3)
C6 0.031(3) 0.022(3) 0.063(5) 0.004(4) -0.016(4) -0.001(2)
C7 0.020(3) 0.020(3) 0.078(6) -0.013(3) -0.014(4) 0.007(2)
C8 0.054(5) 0.031(4) 0.052(5) -0.019(4) -0.019(4) 0.014(3)
C9 0.057(5) 0.041(5) 0.053(5) -0.010(4) -0.023(4) 0.018(4)
C10 0.034(5) 0.053(6) 0.126(10) -0.040(6) -0.034(6) 0.010(4)
C11 0.026(4) 0.053(5) 0.092(7) -0.026(6) -0.004(5) 0.002(3)
C12 0.035(4) 0.026(3) 0.075(6) -0.022(3) -0.003(4) 0.004(3)
C13 0.031(4) 0.020(3) 0.046(4) -0.008(3) -0.001(3) 0.005(3)
C14 0.027(4) 0.055(5) 0.063(6) -0.020(4) -0.012(4) 0.006(3)
C15 0.028(3) 0.027(3) 0.041(4) -0.009(3) -0.007(3) 0.007(3)
C18 0.058(5) 0.042(5) 0.048(5) -0.005(4) 0.000(4) 0.006(4)
C21 0.071(6) 0.035(4) 0.060(6) 0.010(4) -0.008(5) 0.010(4)
C22 0.059(5) 0.064(6) 0.035(5) 0.003(4) 0.000(4) -0.008(4)
C23 0.054(5) 0.043(5) 0.042(5) 0.015(4) -0.002(4) 0.002(4)
C24 0.031(3) 0.025(3) 0.062(5) 0.004(3) 0.001(4) -0.003(3)
C25 0.026(3) 0.030(3) 0.077(5) -0.008(5) -0.006(5) 0.000(3)
C32 0.113(8) 0.028(4) 0.070(7) 0.005(4) -0.054(6) -0.016(5)
C33 0.094(7) 0.026(4) 0.095(8) 0.021(4) -0.064(6) -0.028(4)
C34 0.053(5) 0.022(4) 0.064(6) -0.002(4) -0.027(5) -0.004(3)
C35 0.056(7) 0.032(5) 0.039(6) 0.000 0.000 -0.010(5)
C36 0.107(11) 0.043(6) 0.028(6) 0.000 0.000 -0.020(7)
F1 0.167(7) 0.097(5) 0.088(5) 0.007(4) 0.049(5) -0.031(5)
F2 0.068(3) 0.063(3) 0.096(4) -0.047(3) 0.006(3) 0.001(3)
F3 0.068(4) 0.055(3) 0.094(4) -0.007(3) -0.002(3) 0.014(3)
F4 0.091(5) 0.084(5) 0.110(5) -0.032(4) -0.046(4) 0.012(4)
N1 0.026(3) 0.028(3) 0.043(3) -0.007(3) -0.005(3) 0.006(2)
N2 0.029(3) 0.014(2) 0.104(5) 0.005(4) -0.023(4) -0.005(2)
N3 0.045(5) 0.019(4) 0.038(5) 0.000 0.000 -0.008(4)
Ni1 0.0290(5) 0.0164(5) 0.0285(5) 0.000 0.000 -0.0007(4)
O1 0.043(3) 0.070(4) 0.048(3) 0.005(3) 0.000(3) -0.010(3)
O2 0.042(3) 0.061(4) 0.053(4) -0.014(3) 0.000(3) -0.003(3)
O3 0.062(4) 0.035(3) 0.054(4) 0.009(3) -0.012(3) 0.003(3)
O4 0.053(4) 0.058(4) 0.076(5) -0.021(4) -0.020(4) 0.024(3)
P1 0.0286(8) 0.0179(7) 0.0372(9) -0.0002(8) -0.0054(9) 0.0000(6)
P2 0.0269(8) 0.0207(8) 0.0452(11) -0.0055(8) -0.0075(9) 0.0037(7)

loop_
_atom_type_symbol
_atom_type_description
_atom_type_scat_dispersion_real
_atom_type_scat_dispersion_imag
_atom_type_scat_source
C C 0.0033 0.0016 'International Tables Vol C Tables 4.2.6.8 and 6.1.1.4'
H H 0.0000 0.0000 'International Tables Vol C Tables 4.2.6.8 and 6.1.1.4'
B B 0.0013 0.0007 'International Tables Vol C Tables 4.2.6.8 and 6.1.1.4'
N N 0.0061 0.0033 'International Tables Vol C Tables 4.2.6.8 and 6.1.1.4'
O O 0.0106 0.0060 'International Tables Vol C Tables 4.2.6.8 and 6.1.1.4'
F F 0.0171 0.0103 'International Tables Vol C Tables 4.2.6.8 and 6.1.1.4'
P P 0.1023 0.0942 'International Tables Vol C Tables 4.2.6.8 and 6.1.1.4'
Ni Ni 0.3393 1.1124 'International Tables Vol C Tables 4.2.6.8 and 6.1.1.4'

loop_
_geom_angle_atom_site_label_1
_geom_angle_atom_site_label_2
_geom_angle_atom_site_label_3
_geom_angle
_geom_angle_site_symmetry_1
_geom_angle_site_symmetry_3
F2 B1 F4 110.6(9) . .
F2 B1 F1 109.6(8) . .
F4 B1 F1 114.0(9) . .
F2 B1 F3 110.2(8) . .
F4 B1 F3 106.0(8) . .
F1 B1 F3 106.2(9) . .
C6 C1 C2 120.1(7) . .
C6 C1 P1 119.7(5) . .
C2 C1 P1 120.2(6) . .
C3 C2 C1 120.9(9) . .
C3 C2 H2A 119.6 . .
C1 C2 H2A 119.6 . .
C2 C3 C4 117.7(9) . .
C2 C3 H3A 121.2 . .
C4 C3 H3A 121.2 . .
C5 C4 C3 122.2(8) . .
C5 C4 H4A 118.9 . .
C3 C4 H4A 118.9 . .
C4 C5 C6 120.0(8) . .
C4 C5 H5A 120.0 . .
C6 C5 H5A 120.0 . .
C5 C6 C1 119.0(8) . .
C5 C6 H6A 120.5 . .
C1 C6 H6A 120.5 . .
C12 C7 C8 119.9(7) . .
C12 C7 P2 119.1(6) . .
C8 C7 P2 121.0(6) . .
C7 C8 C9 119.7(8) . .
C7 C8 H8A 120.1 . .
C9 C8 H8A 120.1 . .
C10 C9 C8 120.2(9) . .
C10 C9 H9A 119.9 . .
C8 C9 H9A 119.9 . .
C9 C10 C11 120.5(8) . .
C9 C10 H10A 119.7 . .
C11 C10 H10A 119.7 . .
C10 C11 C12 119.8(9) . .
C10 C11 H11A 120.1 . .
C12 C11 H11A 120.1 . .
C7 C12 C11 119.8(9) . .
C7 C12 H12A 120.1 . .
C11 C12 H12A 120.1 . .
N1 C13 P1 113.1(4) . .
N1 C13 H13A 109.0 . .
P1 C13 H13A 109.0 . .
N1 C13 H13B 109.0 . .
P1 C13 H13B 109.0 . .
H13A C13 H13B 107.8 . .
N1 C14 P2 115.0(5) . .
N1 C14 H14A 108.5 . .
P2 C14 H14A 108.5 . .
N1 C14 H14B 108.5 . .
P2 C14 H14B 108.5 . .
H14A C14 H14B 107.5 . .
C16 C15 C20 120.0 . .
C16 C15 N1 122.7(4) . .
C20 C15 N1 117.3(4) . .
C16 C15 C20A 111.8(7) . .
C20 C15 C20A 21.1(8) . .
N1 C15 C20A 122.3(8) . .
C16 C15 C16A 27.9(4) . .
C20 C15 C16A 109.7(4) . .
N1 C15 C16A 124.6(6) . .
C20A C15 C16A 112.3(8) . .
C17 C16 C15 120.0 . .
C17 C16 H16A 120.0 . .
C15 C16 H16A 120.0 . .
C16 C17 C18 120.0 . .
C16 C17 H17A 120.0 . .
C18 C17 H17A 120.0 . .
C19A C18 C19 23.6(8) . .
C19A C18 C17 118.3(8) . .
C19 C18 C17 120.0 . .
C19A C18 C17A 127.8(11) . .
C19 C18 C17A 115.8(7) . .
C17 C18 C17A 29.9(7) . .
C19A C18 C21 117.6(9) . .
C19 C18 C21 122.8(5) . .
C17 C18 C21 117.2(5) . .
C17A C18 C21 114.5(9) . .
C20 C19 C18 120.0 . .
C20 C19 H19A 120.0 . .
C18 C19 H19A 120.0 . .
C19 C20 C15 120.0 . .
C19 C20 H20A 120.0 . .
C15 C20 H20A 120.0 . .
C22 C21 C18 114.0(7) . .
C22 C21 H21A 108.8 . .
C18 C21 H21A 108.8 . .
C22 C21 H21B 108.8 . .
C18 C21 H21B 108.8 . .
H21A C21 H21B 107.7 . .
C23 C22 C21 112.8(7) . .
C23 C22 H22A 109.0 . .
C21 C22 H22A 109.0 . .
C23 C22 H22B 109.0 . .
C21 C22 H22B 109.0 . .
H22A C22 H22B 107.8 . .
O1 C23 O2 121.5(8) . .
O1 C23 C22 123.5(8) . .
O2 C23 C22 115.0(8) . .
N2 C24 P1 108.0(5) . .
N2 C24 H24A 110.1 . .
P1 C24 H24A 110.1 . .
N2 C24 H24B 110.1 . .
P1 C24 H24B 110.1 . .
H24A C24 H24B 108.4 . .
N2 C25 P2 109.4(5) . .
N2 C25 H25A 109.8 . .
P2 C25 H25A 109.8 . .
N2 C25 H25B 109.8 . .
P2 C25 H25B 109.8 . .
H25A C25 H25B 108.3 . .
C31A C26 C27 117.0(6) . .
C31A C26 C31 23.9(7) . .
C27 C26 C31 120.0 . .
C31A C26 C27A 121.2(9) . .
C27 C26 C27A 17.4(8) . .
C31 C26 C27A 116.1(6) . .
C31A C26 N2 120.0(8) . .
C27 C26 N2 118.5(4) . .
C31 C26 N2 121.5(4) . .
C27A C26 N2 118.6(7) . .
C26 C27 C28 120.0 . .
C26 C27 H27A 120.0 . .
C28 C27 H27A 120.0 . .
C29 C28 C27 120.0 . .
C29 C28 H28A 120.0 . .
C27 C28 H28A 120.0 . .
C28A C29 C28 13.3(9) . .
C28A C29 C30 118.3(6) . .
C28 C29 C30 120.0 . .
C28A C29 C30A 116.2(10) . .
C28 C29 C30A 110.8(7) . .
C30 C29 C30A 28.3(7) . .
C28A C29 C32 118.7(7) . .
C28 C29 C32 117.7(5) . .
C30 C29 C32 122.1(5) . .
C30A C29 C32 121.5(8) . .
C29 C30 C31 120.0 . .
C29 C30 H30A 120.0 . .
C31 C30 H30A 120.0 . .
C30 C31 C26 120.0 . .
C30 C31 H31A 120.0 . .
C26 C31 H31A 120.0 . .
C33 C32 C29 117.5(8) . .
C33 C32 H32A 107.9 . .
C29 C32 H32A 107.9 . .
C33 C32 H32B 107.9 . .
C29 C32 H32B 107.9 . .
H32A C32 H32B 107.2 . .
C32 C33 C34 115.3(8) . .
C32 C33 H33A 108.5 . .
C34 C33 H33A 108.5 . .
C32 C33 H33B 108.5 . .
C34 C33 H33B 108.5 . .
H33A C33 H33B 107.5 . .
O3 C34 O4 122.5(8) . .
O3 C34 C33 121.0(10) . .
O4 C34 C33 116.5(8) . .
N3 C35 C36 180.000(3) . .
C35 C36 H36A 109.5 . .
C35 C36 H36B 109.5 . .
H36A C36 H36B 109.5 . .
C35 C36 H36C 109.5 . .
H36A C36 H36C 109.5 . .
H36B C36 H36C 109.5 . .
C17A C16A C15 125.5(8) . .
C17A C16A H16B 117.3 . .
C15 C16A H16B 117.3 . .
C16A C17A C18 113.2(12) . .
C16A C17A H17B 123.4 . .
C18 C17A H17B 123.4 . .
C18 C19A C20A 117.1(14) . .
C18 C19A H19B 121.4 . .
C20A C19A H19B 121.4 . .
C19A C20A C15 123.2(14) . .
C19A C20A H20B 118.4 . .
C15 C20A H20B 118.4 . .
C28A C27A C26 120.9(11) . .
C28A C27A H27B 119.5 . .
C26 C27A H27B 119.5 . .
C27A C28A C29 119.5(11) . .
C27A C28A H28B 120.3 . .
C29 C28A H28B 120.3 . .
C31A C30A C29 121.0(13) . .
C31A C30A H30B 119.5 . .
C29 C30A H30B 119.5 . .
C26 C31A C30A 117.3(12) . .
C26 C31A H31B 121.3 . .
C30A C31A H31B 121.3 . .
C2S C1S O1S 102.9(18) . .
C2S C1S H1SA 111.2 . .
O1S C1S H1SA 111.2 . .
C2S C1S H1SB 111.2 . .
O1S C1S H1SB 111.2 . .
H1SA C1S H1SB 109.1 . .
C1S C2S H2SA 109.5 . .
C1S C2S H2SB 109.5 . .
H2SA C2S H2SB 109.5 . .
C1S C2S H2SC 109.5 . .
H2SA C2S H2SC 109.5 . .
H2SB C2S H2SC 109.5 . .
C15 N1 C13 113.5(5) . .
C15 N1 C14 112.0(5) . .
C13 N1 C14 114.0(6) . .
C26 N2 C24 119.3(5) . .
C26 N2 C25 117.2(5) . .
C24 N2 C25 115.6(6) . .
C35 N3 Ni1 180.000(2) . .
N3 Ni1 P1 92.06(6) . .
N3 Ni1 P1 92.06(7) . 2_665
P1 Ni1 P1 175.87(13) . 2_665
N3 Ni1 P2 114.82(6) . 2_665
P1 Ni1 P2 95.55(6) . 2_665
P1 Ni1 P2 82.71(6) 2_665 2_665
N3 Ni1 P2 114.82(6) . .
P1 Ni1 P2 82.71(6) . .
P1 Ni1 P2 95.55(6) 2_665 .
P2 Ni1 P2 130.35(12) 2_665 .
C23 O2 H2 109.5 . .
C34 O4 H4 109.5 . .
C1S O1S C1S 110(2) 2_765 .
C13 P1 C1 105.7(3) . .
C13 P1 C24 102.8(3) . .
C1 P1 C24 101.0(3) . .
C13 P1 Ni1 113.8(2) . .
C1 P1 Ni1 119.4(2) . .
C24 P1 Ni1 112.3(2) . .
C7 P2 C25 102.2(3) . .
C7 P2 C14 102.8(4) . .
C25 P2 C14 102.0(4) . .
C7 P2 Ni1 122.8(2) . .
C25 P2 Ni1 113.4(3) . .
C14 P2 Ni1 111.1(3) . .

loop_
_geom_bond_atom_site_label_1
_geom_bond_atom_site_label_2
_geom_bond_distance
_geom_bond_site_symmetry_2
B1 F2 1.364(13) .
B1 F4 1.392(12) .
B1 F1 1.395(12) .
B1 F3 1.422(13) .
C1 C6 1.401(10) .
C1 C2 1.403(10) .
C1 P1 1.841(7) .
C2 C3 1.383(13) .
C2 H2A 0.9500 .
C3 C4 1.413(15) .
C3 H3A 0.9500 .
C4 C5 1.367(13) .
C4 H4A 0.9500 .
C5 C6 1.396(10) .
C5 H5A 0.9500 .
C6 H6A 0.9500 .
C7 C12 1.377(11) .
C7 C8 1.393(12) .
C7 P2 1.843(7) .
C8 C9 1.404(11) .
C8 H8A 0.9500 .
C9 C10 1.363(15) .
C9 H9A 0.9500 .
C10 C11 1.381(15) .
C10 H10A 0.9500 .
C11 C12 1.411(11) .
C11 H11A 0.9500 .
C12 H12A 0.9500 .
C13 N1 1.483(9) .
C13 P1 1.840(7) .
C13 H13A 0.9900 .
C13 H13B 0.9900 .
C14 N1 1.483(9) .
C14 P2 1.873(9) .
C14 H14A 0.9900 .
C14 H14B 0.9900 .
C15 C16 1.3900 .
C15 C20 1.3900 .
C15 N1 1.441(8) .
C15 C20A 1.443(14) .
C15 C16A 1.448(6) .
C16 C17 1.3900 .
C16 H16A 0.9500 .
C17 C18 1.3900 .
C17 H17A 0.9500 .
C18 C19A 1.306(18) .
C18 C19 1.3900 .
C18 C17A 1.408(14) .
C18 C21 1.576(11) .
C19 C20 1.3900 .
C19 H19A 0.9500 .
C20 H20A 0.9500 .
C21 C22 1.517(12) .
C21 H21A 0.9900 .
C21 H21B 0.9900 .
C22 C23 1.482(12) .
C22 H22A 0.9900 .
C22 H22B 0.9900 .
C23 O1 1.248(10) .
C23 O2 1.320(10) .
C24 N2 1.467(9) .
C24 P1 1.872(7) .
C24 H24A 0.9900 .
C24 H24B 0.9900 .
C25 N2 1.492(8) .
C25 P2 1.844(8) .
C25 H25A 0.9900 .
C25 H25B 0.9900 .
C26 C31A 1.361(12) .
C26 C27 1.3900 .
C26 C31 1.3900 .
C26 C27A 1.394(13) .
C26 N2 1.443(6) .
C27 C28 1.3900 .
C27 H27A 0.9500 .
C28 C29 1.3900 .
C28 H28A 0.9500 .
C29 C28A 1.385(13) .
C29 C30 1.3900 .
C29 C30A 1.427(14) .
C29 C32 1.561(9) .
C30 C31 1.3900 .
C30 H30A 0.9500 .
C31 H31A 0.9500 .
C32 C33 1.446(15) .
C32 H32A 0.9900 .
C32 H32B 0.9900 .
C33 C34 1.530(12) .
C33 H33A 0.9900 .
C33 H33B 0.9900 .
C34 O3 1.227(10) .
C34 O4 1.295(11) .
C35 N3 1.168(13) .
C35 C36 1.453(15) .
C36 H36A 0.9800 .
C36 H36B 0.9800 .
C36 H36C 0.9800 .
C16A C17A 1.382(19) .
C16A H16B 0.9500 .
C17A H17B 0.9500 .
C19A C20A 1.393(15) .
C19A H19B 0.9500 .
C20A H20B 0.9500 .
C27A C28A 1.375(17) .
C27A H27B 0.9500 .
C28A H28B 0.9500 .
C30A C31A 1.41(2) .
C30A H30B 0.9500 .
C31A H31B 0.9500 .
C1S C2S 1.323(17) .
C1S O1S 1.355(15) .
C1S H1SA 0.9900 .
C1S H1SB 0.9900 .
C2S H2SA 0.9800 .
C2S H2SB 0.9800 .
C2S H2SC 0.9800 .
N3 Ni1 2.003(9) .
Ni1 P1 2.2140(15) .
Ni1 P1 2.2141(15) 2_665
Ni1 P2 2.2178(18) 2_665
Ni1 P2 2.2179(18) .
O2 H2 0.8400 .
O4 H4 0.8400 .
O1S C1S 1.355(15) 2_765

loop_
_geom_hbond_atom_site_label_D
_geom_hbond_atom_site_label_H
_geom_hbond_atom_site_label_A
_geom_hbond_distance_DH
_geom_hbond_distance_HA
_geom_hbond_distance_DA
_geom_hbond_angle_DHA
_geom_hbond_site_symmetry_A
O2 H2 O3 0.84 2.01 2.636(8) 131.1 2_654
O4 H4 O1 0.84 1.80 2.636(9) 176.2 2_656

loop_
_geom_torsion_atom_site_label_1
_geom_torsion_atom_site_label_2
_geom_torsion_atom_site_label_3
_geom_torsion_atom_site_label_4
_geom_torsion
_geom_torsion_site_symmetry_1
_geom_torsion_site_symmetry_4
C6 C1 C2 C3 -3.9(13) . .
P1 C1 C2 C3 175.5(7) . .
C1 C2 C3 C4 1.2(14) . .
C2 C3 C4 C5 2.7(15) . .
C3 C4 C5 C6 -3.8(14) . .
C4 C5 C6 C1 0.9(11) . .
C2 C1 C6 C5 2.8(11) . .
P1 C1 C6 C5 -176.6(6) . .
C12 C7 C8 C9 -1.0(10) . .
P2 C7 C8 C9 180.0(6) . .
C7 C8 C9 C10 0.3(11) . .
C8 C9 C10 C11 -0.2(13) . .
C9 C10 C11 C12 0.7(12) . .
C8 C7 C12 C11 1.4(10) . .
P2 C7 C12 C11 -179.5(5) . .
C10 C11 C12 C7 -1.3(11) . .
C20 C15 C16 C17 0.0 . .
N1 C15 C16 C17 -178.4(6) . .
C20A C15 C16 C17 21.7(8) . .
C16A C15 C16 C17 -75.1(9) . .
C15 C16 C17 C18 0.0 . .
C16 C17 C18 C19A -27.1(9) . .
C16 C17 C18 C19 0.0 . .
C16 C17 C18 C17A 90.3(15) . .
C16 C17 C18 C21 -177.4(7) . .
C19A C18 C19 C20 93(2) . .
C17 C18 C19 C20 0.0 . .
C17A C18 C19 C20 -33.6(8) . .
C21 C18 C19 C20 177.2(7) . .
C18 C19 C20 C15 0.0 . .
C16 C15 C20 C19 0.0 . .
N1 C15 C20 C19 178.4(5) . .
C20A C15 C20 C19 -72.3(19) . .
C16A C15 C20 C19 28.7(4) . .
C19A C18 C21 C22 -84.0(11) . .
C19 C18 C21 C22 -110.8(8) . .
C17 C18 C21 C22 66.5(9) . .
C17A C18 C21 C22 99.6(11) . .
C18 C21 C22 C23 -165.3(7) . .
C21 C22 C23 O1 48.8(11) . .
C21 C22 C23 O2 -129.1(8) . .
C31A C26 C27 C28 -27.1(7) . .
C31 C26 C27 C28 0.0 . .
C27A C26 C27 C28 82(2) . .
N2 C26 C27 C28 176.8(6) . .
C26 C27 C28 C29 0.0 . .
C27 C28 C29 C28A -86(3) . .
C27 C28 C29 C30 0.0 . .
C27 C28 C29 C30A 29.7(7) . .
C27 C28 C29 C32 176.1(7) . .
C28A C29 C30 C31 15.1(10) . .
C28 C29 C30 C31 0.0 . .
C30A C29 C30 C31 -78.1(15) . .
C32 C29 C30 C31 -175.9(7) . .
C29 C30 C31 C26 0.0 . .
C31A C26 C31 C30 89.4(16) . .
C27 C26 C31 C30 0.0 . .
C27A C26 C31 C30 -19.3(9) . .
N2 C26 C31 C30 -176.7(6) . .
C28A C29 C32 C33 -111.9(12) . .
C28 C29 C32 C33 -96.9(8) . .
C30 C29 C32 C33 79.1(10) . .
C30A C29 C32 C33 45.7(13) . .
C29 C32 C33 C34 -81.7(10) . .
C32 C33 C34 O3 -15.5(11) . .
C32 C33 C34 O4 167.3(7) . .
C16 C15 C16A C17A 88.4(12) . .
C20 C15 C16A C17A -28.8(11) . .
N1 C15 C16A C17A -175.9(10) . .
C20A C15 C16A C17A -6.4(13) . .
C15 C16A C17A C18 -1.7(16) . .
C19A C18 C17A C16A 8.7(19) . .
C19 C18 C17A C16A 32.9(14) . .
C17 C18 C17A C16A -73.0(15) . .
C21 C18 C17A C16A -175.4(9) . .
C19 C18 C19A C20A -73(2) . .
C17 C18 C19A C20A 28.0(18) . .
C17A C18 C19A C20A -6(2) . .
C21 C18 C19A C20A 178.2(13) . .
C18 C19A C20A C15 -4(2) . .
C16 C15 C20A C19A -20.7(19) . .
C20 C15 C20A C19A 97(3) . .
N1 C15 C20A C19A 179.2(13) . .
C16A C15 C20A C19A 9.4(19) . .
C31A C26 C27A C28A -2(2) . .
C27 C26 C27A C28A -83(2) . .
C31 C26 C27A C28A 24.4(19) . .
N2 C26 C27A C28A -177.4(14) . .
C26 C27A C28A C29 -10(3) . .
C28 C29 C28A C27A 91(3) . .
C30 C29 C28A C27A -10(2) . .
C30A C29 C28A C27A 22(2) . .
C32 C29 C28A C27A -179.6(14) . .
C28A C29 C30A C31A -22.8(19) . .
C28 C29 C30A C31A -36.1(15) . .
C30 C29 C30A C31A 78.8(17) . .
C32 C29 C30A C31A 179.0(12) . .
C27 C26 C31A C30A 20.7(15) . .
C31 C26 C31A C30A -82.9(19) . .
C27A C26 C31A C30A 1.4(18) . .
N2 C26 C31A C30A 176.4(11) . .
C29 C30A C31A C26 11(2) . .
C16 C15 N1 C13 2.4(8) . .
C20 C15 N1 C13 -176.0(6) . .
C20A C15 N1 C13 160.3(10) . .
C16A C15 N1 C13 -31.1(8) . .
C16 C15 N1 C14 -128.4(7) . .
C20 C15 N1 C14 53.2(7) . .
C20A C15 N1 C14 29.5(12) . .
C16A C15 N1 C14 -162.0(6) . .
P1 C13 N1 C15 166.7(5) . .
P1 C13 N1 C14 -63.4(7) . .
P2 C14 N1 C15 -166.2(5) . .
P2 C14 N1 C13 63.2(7) . .
C31A C26 N2 C24 36.4(12) . .
C27 C26 N2 C24 -168.2(7) . .
C31 C26 N2 C24 8.5(10) . .
C27A C26 N2 C24 -148.4(10) . .
C31A C26 N2 C25 -111.3(10) . .
C27 C26 N2 C25 44.1(10) . .
C31 C26 N2 C25 -139.2(8) . .
C27A C26 N2 C25 63.9(13) . .
P1 C24 N2 C26 139.3(6) . .
P1 C24 N2 C25 -72.5(8) . .
P2 C25 N2 C26 -139.9(6) . .
P2 C25 N2 C24 71.3(9) . .
C36 C35 N3 Ni1 0(100) . .
C35 N3 Ni1 P1 63(100) . .
C35 N3 Ni1 P1 -117(100) . 2_665
C35 N3 Ni1 P2 -34(100) . 2_665
C35 N3 Ni1 P2 146(100) . .
C2S C1S O1S C1S -175(2) . 2_765
N1 C13 P1 C1 -142.8(5) . .
N1 C13 P1 C24 111.8(5) . .
N1 C13 P1 Ni1 -9.9(6) . .
C6 C1 P1 C13 -19.7(6) . .
C2 C1 P1 C13 160.9(6) . .
C6 C1 P1 C24 87.1(6) . .
C2 C1 P1 C24 -92.3(7) . .
C6 C1 P1 Ni1 -149.4(5) . .
C2 C1 P1 Ni1 31.2(7) . .
N2 C24 P1 C13 -50.7(5) . .
N2 C24 P1 C1 -159.7(5) . .
N2 C24 P1 Ni1 72.0(5) . .
N3 Ni1 P1 C13 173.0(3) . .
P1 Ni1 P1 C13 -7.1(3) 2_665 .
P2 Ni1 P1 C13 -71.9(3) 2_665 .
P2 Ni1 P1 C13 58.2(3) . .
N3 Ni1 P1 C1 -61.1(3) . .
P1 Ni1 P1 C1 118.9(3) 2_665 .
P2 Ni1 P1 C1 54.1(3) 2_665 .
P2 Ni1 P1 C1 -175.9(3) . .
N3 Ni1 P1 C24 56.8(3) . .
P1 Ni1 P1 C24 -123.3(3) 2_665 .
P2 Ni1 P1 C24 171.9(3) 2_665 .
P2 Ni1 P1 C24 -58.0(3) . .
C12 C7 P2 C25 31.6(7) . .
C8 C7 P2 C25 -149.3(6) . .
C12 C7 P2 C14 137.1(6) . .
C8 C7 P2 C14 -43.9(7) . .
C12 C7 P2 Ni1 -96.9(5) . .
C8 C7 P2 Ni1 82.1(6) . .
N2 C25 P2 C7 157.2(6) . .
N2 C25 P2 C14 51.1(7) . .
N2 C25 P2 Ni1 -68.5(7) . .
N1 C14 P2 C7 144.0(6) . .
N1 C14 P2 C25 -110.4(6) . .
N1 C14 P2 Ni1 10.8(7) . .
N3 Ni1 P2 C7 91.8(4) . .
P1 Ni1 P2 C7 -179.3(4) . .
P1 Ni1 P2 C7 -3.1(4) 2_665 .
P2 Ni1 P2 C7 -88.2(4) 2_665 .
N3 Ni1 P2 C25 -31.8(3) . .
P1 Ni1 P2 C25 57.1(3) . .
P1 Ni1 P2 C25 -126.7(3) 2_665 .
P2 Ni1 P2 C25 148.2(3) 2_665 .
N3 Ni1 P2 C14 -146.0(3) . .
P1 Ni1 P2 C14 -57.1(3) . .
P1 Ni1 P2 C14 119.1(3) 2_665 .
P2 Ni1 P2 C14 34.0(3) 2_665 .
